data_7222929
loop_
_publ_author_name
'Thiele, G.'
'Putzas, D.'

_publ_section_title
;
 Antiprismatische und dodekaedrische Octaaquokationen von Calcium und
 Strontium in den Kristallstrukturen von Teterahalogencadmaten und
 -mercuraten
;
_journal_name_full
;
Zeitschrift fuer Naturforschung, Teil B. Anorganische Chemie, Organische 
Chemie (42,1987-)
;
_journal_page_first 1224
_journal_page_last 1234
_journal_volume 43
_journal_year 1988
_chemical_formula_sum 'Ca Cd H16 I4 O8'
_chemical_name_systematic 'Ca Cd I4 (H2 O)8'
_space_group_IT_number 125
_symmetry_space_group_name_Hall '-P 4a 2b'
_symmetry_space_group_name_H-M 'P 4/n b m :2'
_cell_angle_alpha 90
_cell_angle_beta 90
_cell_angle_gamma 90
_cell_formula_units_Z 2
_cell_length_a 12.6814
_cell_length_b 12.6814
_cell_length_c 5.3696
_cell_volume 863.528
_citation_journal_id_ASTM ZNBSEN
_cod_data_source_file Thiele_ZNBSEN_1988_1733.cif
_cod_data_source_block H16Ca1Cd1I4O8
_cod_original_cell_volume 863.5278
_cod_original_formula_sum 'H16 Ca1 Cd1 I4 O8'
_cod_database_code 7222929

loop_
_symmetry_equiv_pos_as_xyz
x,y,z
-y+1/2,x,z
-x+1/2,-y+1/2,z
y,-x+1/2,z
x,-y+1/2,-z
y,x,-z
-x+1/2,y,-z
-y+1/2,-x+1/2,-z
-x,-y,-z
y-1/2,-x,-z
x-1/2,y-1/2,-z
-y,x-1/2,-z
-x,y-1/2,z
-y,-x,z
x-1/2,-y,z
y-1/2,x-1/2,z

loop_
_atom_site_label
_atom_site_type_symbol
_atom_site_fract_x
_atom_site_fract_y
_atom_site_fract_z
_atom_site_occupancy
_atom_site_U_iso_or_equiv
Cd1 Cd+2 0.25 0.75 0 1 0.0
Ca1 Ca+2 0.75 0.75 0 1 0.0
H1 H+1 0.293 0.463 -0.221 1 0.0
I1 I-1 0.3872 0.6128 0.2483 1 0.0
H2 H+1 0.372 0.345 0.412 0.5 0.0
H3 H+1 0.405 0.229 0.586 0.5 0.0
O1 O-2 0.0993 0.3156 0.7552 1 0.0
